data_1519269
loop_
_publ_author_name
'Gelbrich, Thomas'
'Lucas, Matthew'
'Hursthouse, Michael B.'
'Harrowven, David C.'

_publ_section_title
;
 6a-Methyl-2,3,3-trioxo-octahydro-1-oxa-3lamda*6*-thia-cyclopenta[cd]pentalene-
 6b-carboxylic acid ethyl ester
;
_journal_name_full 'Crystal Structure Report Archive'
_journal_page_first 533
_journal_year 2000
_chemical_formula_sum 'C12 H16 O6 S'
_chemical_formula_weight 288.31
_space_group_IT_number 14
_symmetry_cell_setting monoclinic
_symmetry_space_group_name_Hall '-P 2ybc'
_symmetry_space_group_name_H-M 'P 1 21/c 1'
_atom_sites_solution_hydrogens geom
_atom_sites_solution_primary direct
_atom_sites_solution_secondary difmap
_cell_angle_alpha 90.00
_cell_angle_beta 92.078(2)
_cell_angle_gamma 90.00
_cell_formula_units_Z 4
_cell_length_a 10.9623(4)
_cell_length_b 10.1397(4)
_cell_length_c 11.9175(5)
_cell_measurement_reflns_used 6502
_cell_measurement_temperature 150(2)
_cell_measurement_theta_max 34.97
_cell_measurement_theta_min 2.91
_cell_volume 1323.81(9)
_computing_structure_refinement 'SHELXL-97 (Sheldrick, 1997)'
_diffrn_ambient_temperature 150(2)
_diffrn_detector_area_resol_mean 9.091
_diffrn_measured_fraction_theta_full 0.984
_diffrn_measured_fraction_theta_max 0.984
_diffrn_measurement_device_type 'Bruker-Nonius 95mm CCD camera on \k-goniostat'
_diffrn_measurement_method '\f & \w scans'
_diffrn_radiation_monochromator graphite
_diffrn_radiation_source 'Bruker-Nonius FR591 rotating anode'
_diffrn_radiation_type MoK\a
_diffrn_reflns_av_R_equivalents 0.0314
_diffrn_reflns_av_sigmaI/netI 0.0441
_diffrn_reflns_limit_h_max 13
_diffrn_reflns_limit_h_min -13
_diffrn_reflns_limit_k_max 12
_diffrn_reflns_limit_k_min -11
_diffrn_reflns_limit_l_max 14
_diffrn_reflns_limit_l_min -14
_diffrn_reflns_number 7489
_diffrn_reflns_theta_full 26.00
_diffrn_reflns_theta_max 26.00
_diffrn_reflns_theta_min 3.19
_exptl_absorpt_coefficient_mu 0.264
_exptl_absorpt_correction_T_max 0.9839
_exptl_absorpt_correction_T_min 0.9564
_exptl_absorpt_correction_type multi-scan
_exptl_absorpt_process_details 'SADABS V2.10 (Sheldrick, 2003)'
_exptl_crystal_colour colourless
_exptl_crystal_density_diffrn 1.447
_exptl_crystal_density_method 'not measured'
_exptl_crystal_description prism
_exptl_crystal_F_000 608
_exptl_crystal_size_max 0.15
_exptl_crystal_size_mid 0.15
_exptl_crystal_size_min 0.05
_refine_diff_density_max 0.237
_refine_diff_density_min -0.253
_refine_diff_density_rms 0.045
_refine_ls_extinction_coef 0.0109(13)
_refine_ls_extinction_expression Fc^*^=kFc[1+0.001xFc^2^\l^3^/sin(2\q)]^-1/4^
_refine_ls_extinction_method SHELXL
_refine_ls_goodness_of_fit_ref 1.040
_refine_ls_hydrogen_treatment constr
_refine_ls_matrix_type full
_refine_ls_number_parameters 189
_refine_ls_number_reflns 2572
_refine_ls_number_restraints 0
_refine_ls_restrained_S_all 1.040
_refine_ls_R_factor_all 0.0522
_refine_ls_R_factor_gt 0.0384
_refine_ls_shift/su_max 0.000
_refine_ls_shift/su_mean 0.000
_refine_ls_structure_factor_coef Fsqd
_refine_ls_weighting_details 'calc w=1/[\s^2^(Fo^2^)+(0.0001P)^2^+0.8020P] where P=(Fo^2^+2Fc^2^)/3'
_refine_ls_weighting_scheme calc
_refine_ls_wR_factor_gt 0.0786
_refine_ls_wR_factor_ref 0.0830
_reflns_number_gt 2051
_reflns_number_total 2572
_reflns_threshold_expression >2sigma(I)
_cod_data_source_file eCrystal-533.cif
_cod_data_source_block s92
_cod_depositor_comments
;
Citation :
Gelbrich, Thomas and Lucas, Matthew and Hursthouse, Michael B. and 
Harrowven, David C (2000) 
University of Southampton, Crystal Structure Report Archive. 
(doi:10.5258/ecrystals/533)

More at:
http://ecrystals.chem.soton.ac.uk/533/
;
_cod_original_sg_symbol_H-M P21/c
_cod_database_code 1519269

loop_
_symmetry_equiv_pos_as_xyz
'x, y, z'
'-x, y+1/2, -z+1/2'
'-x, -y, -z'
'x, -y-1/2, z-1/2'

loop_
_atom_site_label
_atom_site_type_symbol
_atom_site_fract_x
_atom_site_fract_y
_atom_site_fract_z
_atom_site_U_iso_or_equiv
_atom_site_adp_type
_atom_site_occupancy
_atom_site_symmetry_multiplicity
_atom_site_calc_flag
_atom_site_refinement_flags
_atom_site_disorder_assembly
_atom_site_disorder_group
S1 S 0.51487(4) 0.13123(5) 0.15251(4) 0.03509(16) Uani 1 1 d . . .
O1 O 0.55341(13) 0.21369(14) 0.24524(12) 0.0492(4) Uani 1 1 d . . .
O3 O 0.42965(12) 0.00930(13) 0.39092(10) 0.0384(4) Uani 1 1 d . . .
O2 O 0.60365(12) 0.04477(16) 0.10522(12) 0.0489(4) Uani 1 1 d . . .
O4 O 0.25864(11) 0.11173(13) 0.33462(10) 0.0365(3) Uani 1 1 d . . .
O5 O 0.21852(11) -0.11637(11) 0.07154(10) 0.0292(3) Uani 1 1 d . . .
O6 O 0.13870(10) 0.05242(12) -0.02838(10) 0.0306(3) Uani 1 1 d . . .
C1 C 0.38224(15) 0.03537(17) 0.19151(13) 0.0237(4) Uani 1 1 d . . .
H1 H 0.3909 -0.0591 0.1690 0.033(5) Uiso 1 1 calc R . .
C3 C 0.30563(18) 0.23329(17) 0.08282(15) 0.0341(4) Uani 1 1 d . . .
H3 H 0.2518 0.2511 0.0150 0.031(5) Uiso 1 1 calc R . .
C2 C 0.26953(15) 0.09791(17) 0.13356(13) 0.0245(4) Uani 1 1 d . . .
C4 C 0.43726(18) 0.2267(2) 0.04759(16) 0.0399(5) Uani 1 1 d . . .
H4A H 0.4729 0.3163 0.0438 0.040(5) Uiso 1 1 calc R . .
H4B H 0.4424 0.1843 -0.0269 0.051(6) Uiso 1 1 calc R . .
C5 C 0.36394(16) 0.04730(17) 0.31581(14) 0.0288(4) Uani 1 1 d . . .
C6 C 0.18315(17) 0.1327(2) 0.23237(15) 0.0338(5) Uani 1 1 d . . .
C7 C 0.1605(2) 0.2801(2) 0.22130(18) 0.0520(6) Uani 1 1 d . . .
H7A H 0.0896 0.2980 0.1698 0.056(6) Uiso 1 1 calc R . .
H7B H 0.1453 0.3200 0.2953 0.074(8) Uiso 1 1 calc R . .
C8 C 0.2771(2) 0.33400(19) 0.17387(19) 0.0510(6) Uani 1 1 d . . .
H8A H 0.3436 0.3381 0.2322 0.054(6) Uiso 1 1 calc R . .
H8B H 0.2641 0.4230 0.1415 0.069(7) Uiso 1 1 calc R . .
C9 C 0.07093(18) 0.0482(3) 0.24392(17) 0.0479(6) Uani 1 1 d . . .
H9A H 0.0952 -0.0446 0.2508 0.049(6) Uiso 1 1 calc R . .
H9B H 0.0166 0.0594 0.1775 0.051(6) Uiso 1 1 calc R . .
H9C H 0.0281 0.0749 0.3111 0.073(8) Uiso 1 1 calc R . .
C10 C 0.20299(15) 0.01067(17) 0.04773(13) 0.0249(4) Uani 1 1 d . . .
C11 C 0.15521(18) -0.20898(18) -0.00314(16) 0.0360(5) Uani 1 1 d . . .
H11A H 0.1788 -0.1949 -0.0816 0.046(6) Uiso 1 1 calc R . .
H11B H 0.0657 -0.1978 0.0007 0.049(6) Uiso 1 1 calc R . .
C12 C 0.1925(2) -0.34367(19) 0.03614(19) 0.0434(5) Uani 1 1 d . . .
H12A H 0.1519 -0.4102 -0.0117 0.081(8) Uiso 1 1 calc R . .
H12B H 0.1689 -0.3559 0.1140 0.046(6) Uiso 1 1 calc R . .
H12C H 0.2812 -0.3531 0.0319 0.057(7) Uiso 1 1 calc R . .

loop_
_atom_site_aniso_label
_atom_site_aniso_U_11
_atom_site_aniso_U_22
_atom_site_aniso_U_33
_atom_site_aniso_U_23
_atom_site_aniso_U_13
_atom_site_aniso_U_12
S1 0.0329(3) 0.0349(3) 0.0367(3) 0.0041(2) -0.0096(2) -0.0103(2)
O1 0.0595(9) 0.0376(8) 0.0483(8) 0.0019(7) -0.0273(7) -0.0181(7)
O3 0.0489(8) 0.0371(8) 0.0280(7) 0.0013(6) -0.0151(6) 0.0104(6)
O2 0.0285(7) 0.0634(10) 0.0551(9) 0.0024(8) 0.0047(6) -0.0009(7)
O4 0.0399(8) 0.0473(8) 0.0219(6) -0.0061(6) -0.0068(5) 0.0133(6)
O5 0.0347(7) 0.0233(6) 0.0288(6) -0.0002(5) -0.0083(5) -0.0041(5)
O6 0.0289(7) 0.0366(7) 0.0259(6) 0.0016(6) -0.0074(5) 0.0009(5)
C1 0.0277(9) 0.0207(8) 0.0222(8) -0.0007(7) -0.0060(7) 0.0002(7)
C3 0.0497(12) 0.0217(9) 0.0298(10) 0.0032(8) -0.0144(8) 0.0011(8)
C2 0.0282(9) 0.0231(9) 0.0217(8) -0.0004(7) -0.0048(7) 0.0036(7)
C4 0.0501(12) 0.0333(11) 0.0353(11) 0.0087(9) -0.0102(9) -0.0178(9)
C5 0.0355(10) 0.0254(9) 0.0251(9) -0.0022(8) -0.0074(8) 0.0021(8)
C6 0.0345(10) 0.0443(12) 0.0220(9) -0.0046(9) -0.0082(7) 0.0151(9)
C7 0.0653(15) 0.0489(14) 0.0403(12) -0.0148(11) -0.0173(11) 0.0335(12)
C8 0.0779(17) 0.0233(10) 0.0499(13) -0.0065(10) -0.0252(12) 0.0149(10)
C9 0.0308(11) 0.0811(18) 0.0321(11) -0.0022(11) 0.0025(9) 0.0097(11)
C10 0.0240(9) 0.0285(9) 0.0221(8) -0.0012(8) -0.0002(7) -0.0010(7)
C11 0.0401(11) 0.0298(10) 0.0373(11) -0.0058(9) -0.0087(8) -0.0093(8)
C12 0.0482(13) 0.0312(11) 0.0506(13) -0.0066(10) 0.0002(10) -0.0040(9)

loop_
_atom_type_symbol
_atom_type_description
_atom_type_scat_dispersion_real
_atom_type_scat_dispersion_imag
_atom_type_scat_source
C C 0.0033 0.0016 'International Tables Vol C Tables 4.2.6.8 and 6.1.1.4'
H H 0.0000 0.0000 'International Tables Vol C Tables 4.2.6.8 and 6.1.1.4'
O O 0.0106 0.0060 'International Tables Vol C Tables 4.2.6.8 and 6.1.1.4'
S S 0.1246 0.1234 'International Tables Vol C Tables 4.2.6.8 and 6.1.1.4'

loop_
_geom_angle_atom_site_label_1
_geom_angle_atom_site_label_2
_geom_angle_atom_site_label_3
_geom_angle
_geom_angle_site_symmetry_1
_geom_angle_site_symmetry_3
O1 S1 O2 118.11(9) . .
O1 S1 C4 110.16(9) . .
O2 S1 C4 111.72(10) . .
O1 S1 C1 109.22(8) . .
O2 S1 C1 109.37(8) . .
C4 S1 C1 95.98(8) . .
C5 O4 C6 113.12(13) . .
C10 O5 C11 116.18(13) . .
C5 C1 C2 106.03(14) . .
C5 C1 S1 110.10(11) . .
C2 C1 S1 107.59(11) . .
C5 C1 H1 111.0 . .
C2 C1 H1 111.0 . .
S1 C1 H1 111.0 . .
C4 C3 C8 116.46(17) . .
C4 C3 C2 109.03(15) . .
C8 C3 C2 104.57(16) . .
C4 C3 H3 108.8 . .
C8 C3 H3 108.8 . .
C2 C3 H3 108.8 . .
C10 C2 C1 115.00(14) . .
C10 C2 C3 112.00(13) . .
C1 C2 C3 109.15(14) . .
C10 C2 C6 110.26(14) . .
C1 C2 C6 104.63(13) . .
C3 C2 C6 105.10(14) . .
C3 C4 S1 105.38(13) . .
C3 C4 H4A 110.7 . .
S1 C4 H4A 110.7 . .
C3 C4 H4B 110.7 . .
S1 C4 H4B 110.7 . .
H4A C4 H4B 108.8 . .
O3 C5 O4 121.86(16) . .
O3 C5 C1 127.85(17) . .
O4 C5 C1 110.28(14) . .
O4 C6 C9 106.23(16) . .
O4 C6 C7 107.51(15) . .
C9 C6 C7 115.80(18) . .
O4 C6 C2 104.61(13) . .
C9 C6 C2 117.01(16) . .
C7 C6 C2 104.82(17) . .
C8 C7 C6 104.43(16) . .
C8 C7 H7A 110.9 . .
C6 C7 H7A 110.9 . .
C8 C7 H7B 110.9 . .
C6 C7 H7B 110.9 . .
H7A C7 H7B 108.9 . .
C7 C8 C3 102.71(17) . .
C7 C8 H8A 111.2 . .
C3 C8 H8A 111.2 . .
C7 C8 H8B 111.2 . .
C3 C8 H8B 111.2 . .
H8A C8 H8B 109.1 . .
C6 C9 H9A 109.5 . .
C6 C9 H9B 109.5 . .
H9A C9 H9B 109.5 . .
C6 C9 H9C 109.5 . .
H9A C9 H9C 109.5 . .
H9B C9 H9C 109.5 . .
O6 C10 O5 124.63(15) . .
O6 C10 C2 123.76(16) . .
O5 C10 C2 111.48(13) . .
O5 C11 C12 106.23(15) . .
O5 C11 H11A 110.5 . .
C12 C11 H11A 110.5 . .
O5 C11 H11B 110.5 . .
C12 C11 H11B 110.5 . .
H11A C11 H11B 108.7 . .
C11 C12 H12A 109.5 . .
C11 C12 H12B 109.5 . .
H12A C12 H12B 109.5 . .
C11 C12 H12C 109.5 . .
H12A C12 H12C 109.5 . .
H12B C12 H12C 109.5 . .

loop_
_geom_bond_atom_site_label_1
_geom_bond_atom_site_label_2
_geom_bond_distance
_geom_bond_site_symmetry_2
S1 O1 1.4370(14) .
S1 O2 1.4399(15) .
S1 C4 1.7741(19) .
S1 C1 1.8230(17) .
O3 C5 1.192(2) .
O4 C5 1.352(2) .
O4 C6 1.464(2) .
O5 C10 1.329(2) .
O5 C11 1.453(2) .
O6 C10 1.2052(19) .
C1 C5 1.507(2) .
C1 C2 1.531(2) .
C1 H1 1.0000 .
C3 C4 1.519(3) .
C3 C8 1.530(3) .
C3 C2 1.557(2) .
C3 H3 1.0000 .
C2 C10 1.519(2) .
C2 C6 1.578(2) .
C4 H4A 0.9900 .
C4 H4B 0.9900 .
C6 C9 1.510(3) .
C6 C7 1.520(3) .
C7 C8 1.518(3) .
C7 H7A 0.9900 .
C7 H7B 0.9900 .
C8 H8A 0.9900 .
C8 H8B 0.9900 .
C9 H9A 0.9800 .
C9 H9B 0.9800 .
C9 H9C 0.9800 .
C11 C12 1.496(3) .
C11 H11A 0.9900 .
C11 H11B 0.9900 .
C12 H12A 0.9800 .
C12 H12B 0.9800 .
C12 H12C 0.9800 .
